data_4084306
loop_
_publ_author_name
'Ueno, Atsushi'
'Kayaki, Yoshihito'
'Ikariya, Takao'

_publ_section_title
;
 Heterolysis of NH-Indoles by Bifunctional Amido Complexes and
 Applications to Carboxylation with Carbon Dioxide
;
_journal_issue 17
_journal_name_full Organometallics
_journal_page_first 4479
_journal_paper_doi 10.1021/om500695a
_journal_volume 33
_journal_year 2014
_chemical_formula_moiety 'C37 H37 N2 Rh'
_chemical_formula_sum 'C37 H37 N2 Rh'
_chemical_formula_weight 612.62
_space_group_IT_number 14
_symmetry_cell_setting monoclinic
_symmetry_Int_Tables_number 14
_symmetry_space_group_name_Hall '-P 2ybc'
_symmetry_space_group_name_H-M 'P 1 21/c 1'
_atom_sites_solution_hydrogens geom
_atom_sites_solution_primary direct
_atom_sites_solution_secondary difmap
_cell_angle_alpha 90.0000
_cell_angle_beta 97.263(4)
_cell_angle_gamma 90.0000
_cell_formula_units_Z 4
_cell_length_a 10.857(3)
_cell_length_b 14.256(4)
_cell_length_c 19.256(5)
_cell_measurement_reflns_used 8833
_cell_measurement_temperature 123
_cell_measurement_theta_max 27.48
_cell_measurement_theta_min 3.02
_cell_volume 2956.5(14)
_computing_cell_refinement CrystalClear
_computing_data_collection 'CrystalClear (Rigaku Corp., 2000)'
_computing_data_reduction CrystalClear
_computing_molecular_graphics 'CrystalStructure 4.0'
_computing_publication_material 'CrystalStructure 4.0 (Rigaku, 2010)'
_computing_structure_refinement 'CRYSTALS (Carruthers, et al., 1999)'
_computing_structure_solution 'SIR2002 (Burla, et al., 2003)'
_diffrn_ambient_temperature 123
_diffrn_detector_area_resol_mean 7.314
_diffrn_measured_fraction_theta_full 0.965
_diffrn_measured_fraction_theta_max 0.965
_diffrn_measurement_device_type 'Rigaku Saturn70'
_diffrn_measurement_method \w
_diffrn_radiation_type 'Mo K\a'
_diffrn_radiation_wavelength 0.71070
_diffrn_reflns_av_R_equivalents 0.0541
_diffrn_reflns_limit_h_max 9
_diffrn_reflns_limit_h_min -14
_diffrn_reflns_limit_k_max 17
_diffrn_reflns_limit_k_min -16
_diffrn_reflns_limit_l_max 24
_diffrn_reflns_limit_l_min -24
_diffrn_reflns_number 23388
_diffrn_reflns_theta_full 27.50
_diffrn_reflns_theta_max 27.50
_diffrn_standards_number 0
_exptl_absorpt_coefficient_mu 0.605
_exptl_absorpt_correction_T_max 0.941
_exptl_absorpt_correction_T_min 0.863
_exptl_absorpt_correction_type multi-scan
_exptl_absorpt_process_details 'REQAB (Rigaku, 1998)'
_exptl_crystal_colour yellow
_exptl_crystal_density_diffrn 1.376
_exptl_crystal_density_method 'not measured'
_exptl_crystal_description block
_exptl_crystal_F_000 1272.00
_exptl_crystal_size_max 0.200
_exptl_crystal_size_mid 0.100
_exptl_crystal_size_min 0.100
_refine_diff_density_max 0.597
_refine_diff_density_min -0.834
_refine_ls_extinction_method none
_refine_ls_goodness_of_fit_ref 1.000
_refine_ls_hydrogen_treatment constr
_refine_ls_number_parameters 398
_refine_ls_number_reflns 6539
_refine_ls_R_factor_gt 0.0465
_refine_ls_shift/su_max 0.000
_refine_ls_structure_factor_coef Fsqd
_refine_ls_weighting_details 'w = 1/[0.0010Fo^2^ + 1.1570\s(Fo^2^)]/(4Fo^2^)'
_refine_ls_weighting_scheme calc
_refine_ls_wR_factor_ref 0.1133
_reflns_number_gt 5497
_reflns_number_total 6556
_reflns_threshold_expression F^2^>2.0\s(F^2^)
_cod_data_source_file om500695a_si_002.cif
_cod_data_source_block 3c
_cod_original_cell_volume 2956.3(12)
_cod_database_code 4084306

loop_
_symmetry_equiv_pos_site_id
_symmetry_equiv_pos_as_xyz
1 +X,+Y,+Z
2 -X,1/2+Y,1/2-Z
3 -X,-Y,-Z
4 +X,1/2-Y,1/2+Z

loop_
_atom_site_label
_atom_site_type_symbol
_atom_site_fract_x
_atom_site_fract_y
_atom_site_fract_z
_atom_site_U_iso_or_equiv
_atom_site_adp_type
_atom_site_occupancy
_atom_site_symmetry_multiplicity
_atom_site_calc_flag
_atom_site_refinement_flags
Rh1 Rh 0.24963(2) 0.13018(2) 0.328650(10) 0.01556(7) Uani 1.0 4 d .
N1 N 0.3890(3) 0.17486(18) 0.27041(13) 0.0188(7) Uani 1.0 4 d .
N2 N 0.1643(3) 0.08241(18) 0.23250(13) 0.0193(7) Uani 1.0 4 d .
C1 C 0.1030(4) 0.1203(3) 0.39243(18) 0.0250(9) Uani 1.0 4 d .
C2 C 0.0835(3) 0.2082(3) 0.35483(18) 0.0244(9) Uani 1.0 4 d .
C3 C 0.1875(3) 0.2646(3) 0.37329(18) 0.0251(9) Uani 1.0 4 d .
C4 C 0.2733(3) 0.2141(3) 0.42412(18) 0.0260(9) Uani 1.0 4 d .
C5 C 0.2167(4) 0.1276(3) 0.43765(17) 0.0255(9) Uani 1.0 4 d .
C6 C 0.0084(4) 0.0433(3) 0.3905(3) 0.0442(13) Uani 1.0 4 d .
C7 C -0.0289(4) 0.2301(3) 0.3051(2) 0.0371(11) Uani 1.0 4 d .
C8 C 0.2109(4) 0.3624(3) 0.3495(3) 0.0384(12) Uani 1.0 4 d .
C9 C 0.3872(4) 0.2546(3) 0.4646(2) 0.0383(11) Uani 1.0 4 d .
C10 C 0.2680(4) 0.0588(3) 0.49215(19) 0.0394(12) Uani 1.0 4 d .
C11 C 0.3602(3) 0.0155(2) 0.33432(16) 0.0187(8) Uani 1.0 4 d .
C12 C 0.3318(3) -0.0729(3) 0.36011(17) 0.0230(9) Uani 1.0 4 d .
C13 C 0.4178(4) -0.1451(3) 0.36668(17) 0.0255(9) Uani 1.0 4 d .
C14 C 0.5336(4) -0.1326(2) 0.34564(17) 0.0247(9) Uani 1.0 4 d .
C15 C 0.5629(3) -0.0476(2) 0.31697(17) 0.0224(9) Uani 1.0 4 d .
C16 C 0.4772(3) 0.0258(2) 0.31210(16) 0.0178(8) Uani 1.0 4 d .
C17 C 0.5107(3) 0.1214(2) 0.28456(16) 0.0178(8) Uani 1.0 4 d .
C18 C 0.5653(3) 0.1086(2) 0.21538(17) 0.0214(9) Uani 1.0 4 d .
C19 C 0.4895(4) 0.0732(3) 0.15807(18) 0.0317(10) Uani 1.0 4 d .
C20 C 0.5347(5) 0.0593(3) 0.0951(2) 0.0431(12) Uani 1.0 4 d .
C21 C 0.6573(5) 0.0774(3) 0.0887(3) 0.0429(13) Uani 1.0 4 d .
C22 C 0.7337(4) 0.1104(3) 0.1455(3) 0.0398(12) Uani 1.0 4 d .
C23 C 0.6877(4) 0.1260(3) 0.2084(2) 0.0297(10) Uani 1.0 4 d .
C24 C 0.5939(3) 0.1783(3) 0.33869(16) 0.0197(8) Uani 1.0 4 d .
C25 C 0.6184(3) 0.2727(3) 0.32511(18) 0.0238(9) Uani 1.0 4 d .
C26 C 0.6879(4) 0.3274(3) 0.3741(2) 0.0292(10) Uani 1.0 4 d .
C27 C 0.7395(3) 0.2893(3) 0.43706(19) 0.0294(10) Uani 1.0 4 d .
C28 C 0.7178(4) 0.1972(3) 0.45071(18) 0.0319(10) Uani 1.0 4 d .
C29 C 0.6449(3) 0.1415(3) 0.40230(18) 0.0240(9) Uani 1.0 4 d .
C30 C 0.1309(3) -0.0047(3) 0.21207(17) 0.0236(9) Uani 1.0 4 d .
C31 C 0.0781(4) -0.0098(3) 0.14343(18) 0.0296(10) Uani 1.0 4 d .
C32 C 0.0793(3) 0.0830(3) 0.11761(17) 0.0246(9) Uani 1.0 4 d .
C33 C 0.0391(4) 0.1267(3) 0.05285(19) 0.0348(11) Uani 1.0 4 d .
C34 C 0.0510(4) 0.2210(3) 0.0467(2) 0.0385(12) Uani 1.0 4 d .
C35 C 0.1021(4) 0.2760(3) 0.1033(2) 0.0362(11) Uani 1.0 4 d .
C36 C 0.1431(3) 0.2359(3) 0.16753(19) 0.0285(10) Uani 1.0 4 d .
C37 C 0.1316(3) 0.1390(2) 0.17473(17) 0.0201(8) Uani 1.0 4 d .
H1 H 0.3844 0.1679 0.2200 0.0231 Uiso 1.0 4 calc R
H2 H 0.4293 0.2356 0.2761 0.0228 Uiso 1.0 4 calc R
H3 H 0.0462 -0.0153 0.3808 0.0554 Uiso 1.0 4 calc R
H4 H -0.0220 0.0398 0.4352 0.0554 Uiso 1.0 4 calc R
H5 H -0.0595 0.0560 0.3548 0.0551 Uiso 1.0 4 calc R
H6 H -0.1002 0.2332 0.3298 0.0444 Uiso 1.0 4 calc R
H7 H -0.0413 0.1821 0.2700 0.0442 Uiso 1.0 4 calc R
H8 H -0.0178 0.2895 0.2831 0.0443 Uiso 1.0 4 calc R
H9 H 0.2061 0.4056 0.3873 0.0462 Uiso 1.0 4 calc R
H10 H 0.1489 0.3781 0.3112 0.0462 Uiso 1.0 4 calc R
H11 H 0.2917 0.3662 0.3344 0.0460 Uiso 1.0 4 calc R
H12 H 0.3638 0.2959 0.5001 0.0454 Uiso 1.0 4 calc R
H13 H 0.4331 0.2891 0.4336 0.0454 Uiso 1.0 4 calc R
H14 H 0.4380 0.2049 0.4863 0.0455 Uiso 1.0 4 calc R
H15 H 0.2593 0.0824 0.5380 0.0479 Uiso 1.0 4 calc R
H16 H 0.2237 0.0007 0.4848 0.0481 Uiso 1.0 4 calc R
H17 H 0.3543 0.0485 0.4884 0.0482 Uiso 1.0 4 calc R
H18 H 0.2534 -0.0828 0.3733 0.0275 Uiso 1.0 4 calc R
H19 H 0.3975 -0.2022 0.3856 0.0303 Uiso 1.0 4 calc R
H20 H 0.5914 -0.1810 0.3505 0.0291 Uiso 1.0 4 calc R
H21 H 0.6392 -0.0394 0.3007 0.0267 Uiso 1.0 4 calc R
H22 H 0.4074 0.0583 0.1624 0.0379 Uiso 1.0 4 calc R
H23 H 0.4823 0.0374 0.0566 0.0516 Uiso 1.0 4 calc R
H24 H 0.6874 0.0678 0.0461 0.0544 Uiso 1.0 4 calc R
H25 H 0.8167 0.1222 0.1416 0.0505 Uiso 1.0 4 calc R
H26 H 0.7403 0.1487 0.2466 0.0365 Uiso 1.0 4 calc R
H27 H 0.5865 0.2984 0.2822 0.0282 Uiso 1.0 4 calc R
H28 H 0.7007 0.3904 0.3646 0.0351 Uiso 1.0 4 calc R
H29 H 0.7873 0.3263 0.4699 0.0347 Uiso 1.0 4 calc R
H30 H 0.7534 0.1712 0.4928 0.0371 Uiso 1.0 4 calc R
H31 H 0.6299 0.0791 0.4128 0.0285 Uiso 1.0 4 calc R
H32 H 0.1427 -0.0566 0.2415 0.0279 Uiso 1.0 4 calc R
H33 H 0.0485 -0.0629 0.1187 0.0346 Uiso 1.0 4 calc R
H34 H 0.0047 0.0909 0.0149 0.0411 Uiso 1.0 4 calc R
H35 H 0.0251 0.2496 0.0039 0.0457 Uiso 1.0 4 calc R
H36 H 0.1085 0.3406 0.0979 0.0434 Uiso 1.0 4 calc R
H37 H 0.1778 0.2723 0.2051 0.0336 Uiso 1.0 4 calc R

loop_
_atom_site_aniso_label
_atom_site_aniso_U_11
_atom_site_aniso_U_22
_atom_site_aniso_U_33
_atom_site_aniso_U_12
_atom_site_aniso_U_13
_atom_site_aniso_U_23
Rh1 0.01449(13) 0.01715(16) 0.01491(13) -0.00096(10) 0.00140(9) -0.00063(9)
N1 0.0178(13) 0.0207(15) 0.0181(14) -0.0014(11) 0.0034(11) 0.0029(11)
N2 0.0174(13) 0.0234(15) 0.0163(13) 0.0007(11) -0.0008(10) 0.0005(11)
C1 0.0254(18) 0.0259(19) 0.0265(18) -0.0045(15) 0.0137(14) -0.0018(14)
C2 0.0181(16) 0.0314(19) 0.0242(18) 0.0057(14) 0.0049(13) -0.0068(14)
C3 0.0244(18) 0.0239(18) 0.0274(19) 0.0009(14) 0.0043(14) -0.0065(14)
C4 0.0238(18) 0.032(2) 0.0221(17) 0.0030(15) 0.0038(14) -0.0106(14)
C5 0.036(2) 0.0267(19) 0.0159(16) 0.0084(15) 0.0116(14) -0.0023(13)
C6 0.037(3) 0.047(3) 0.053(3) -0.015(2) 0.025(2) -0.002(2)
C7 0.0202(18) 0.054(3) 0.037(3) 0.0094(17) 0.0006(16) -0.0069(18)
C8 0.041(3) 0.026(2) 0.048(3) -0.0005(17) 0.0065(19) -0.0041(17)
C9 0.029(2) 0.052(3) 0.033(3) -0.0011(18) -0.0006(16) -0.0189(18)
C10 0.057(3) 0.045(3) 0.0178(18) 0.011(2) 0.0107(18) 0.0027(16)
C11 0.0236(16) 0.0176(16) 0.0142(15) -0.0000(13) -0.0000(12) -0.0018(12)
C12 0.0255(17) 0.0256(18) 0.0181(16) -0.0066(14) 0.0031(13) -0.0010(13)
C13 0.038(2) 0.0147(16) 0.0231(17) -0.0023(14) 0.0008(15) 0.0005(13)
C14 0.0313(19) 0.0213(18) 0.0203(17) 0.0065(14) -0.0014(14) -0.0042(13)
C15 0.0232(17) 0.0239(18) 0.0197(17) 0.0041(14) 0.0012(13) -0.0018(13)
C16 0.0218(16) 0.0179(16) 0.0132(15) 0.0011(13) 0.0001(12) 0.0005(12)
C17 0.0146(15) 0.0217(17) 0.0165(15) 0.0021(13) 0.0000(12) -0.0006(12)
C18 0.0256(17) 0.0160(16) 0.0230(17) 0.0010(14) 0.0050(14) 0.0031(13)
C19 0.034(2) 0.040(3) 0.0203(18) 0.0022(17) 0.0021(15) -0.0022(15)
C20 0.061(3) 0.046(3) 0.022(2) 0.008(2) 0.0033(19) -0.0017(17)
C21 0.072(3) 0.031(3) 0.033(3) 0.009(2) 0.036(3) 0.0071(17)
C22 0.039(3) 0.031(2) 0.056(3) 0.0048(18) 0.033(2) 0.0034(19)
C23 0.0245(18) 0.028(2) 0.039(3) -0.0008(15) 0.0114(16) -0.0030(15)
C24 0.0122(14) 0.0272(18) 0.0198(16) 0.0014(13) 0.0026(12) -0.0018(13)
C25 0.0223(17) 0.0232(18) 0.0250(18) -0.0016(14) -0.0007(14) 0.0011(13)
C26 0.0262(19) 0.0229(19) 0.039(3) -0.0044(15) 0.0053(16) -0.0025(15)
C27 0.0212(17) 0.034(2) 0.031(2) -0.0038(15) -0.0021(15) -0.0127(16)
C28 0.031(2) 0.040(3) 0.0216(18) 0.0030(17) -0.0069(15) -0.0016(15)
C29 0.0248(17) 0.0243(18) 0.0219(17) 0.0008(14) -0.0014(14) 0.0015(13)
C30 0.0225(17) 0.0249(18) 0.0222(17) 0.0022(14) -0.0017(13) -0.0003(14)
C31 0.0293(19) 0.031(2) 0.0260(19) 0.0020(16) -0.0062(15) -0.0091(15)
C32 0.0201(16) 0.033(2) 0.0200(17) 0.0037(15) -0.0000(13) -0.0006(14)
C33 0.028(2) 0.055(3) 0.0197(18) 0.0020(18) -0.0019(15) 0.0001(16)
C34 0.031(2) 0.057(3) 0.026(2) 0.0050(19) -0.0003(16) 0.0181(18)
C35 0.031(2) 0.036(3) 0.041(3) -0.0002(17) 0.0037(17) 0.0195(18)
C36 0.0227(18) 0.031(2) 0.031(2) -0.0024(15) 0.0001(15) 0.0046(15)
C37 0.0139(15) 0.0278(18) 0.0189(16) 0.0004(13) 0.0028(12) 0.0015(13)

loop_
_atom_type_symbol
_atom_type_description
_atom_type_scat_dispersion_real
_atom_type_scat_dispersion_imag
_atom_type_scat_source
C C 0.003 0.002
;
International Tables for Crystallography
(1992, Vol. C, Tables 4.2.6.8 and 6.1.1.4)
;
H H 0.000 0.000
;
International Tables for Crystallography
(1992, Vol. C, Table 6.1.1.4)
;
N N 0.006 0.003
;
International Tables for Crystallography
(1992, Vol. C, Tables 4.2.6.8 and 6.1.1.4)
;
Rh Rh -1.118 0.919
;
International Tables for Crystallography
(1992, Vol. C, Tables 4.2.6.8 and 6.1.1.4)
;

loop_
_geom_angle_atom_site_label_1
_geom_angle_atom_site_label_2
_geom_angle_atom_site_label_3
_geom_angle
_geom_angle_publ_flag
N1 Rh1 N2 83.90(10) yes
N1 Rh1 C1 166.05(11) yes
N1 Rh1 C2 129.01(12) yes
N1 Rh1 C3 102.62(12) yes
N1 Rh1 C4 105.57(12) yes
N1 Rh1 C5 137.81(12) yes
N1 Rh1 C11 79.09(12) yes
N2 Rh1 C1 102.11(12) yes
N2 Rh1 C2 94.73(11) yes
N2 Rh1 C3 120.04(11) yes
N2 Rh1 C4 157.32(12) yes
N2 Rh1 C5 138.20(12) yes
N2 Rh1 C11 88.73(11) yes
C1 Rh1 C2 38.71(13) yes
C1 Rh1 C3 63.45(13) yes
C1 Rh1 C4 64.44(13) yes
C1 Rh1 C5 38.52(13) yes
C1 Rh1 C11 113.32(13) yes
C2 Rh1 C3 36.38(12) yes
C2 Rh1 C4 63.16(12) yes
C2 Rh1 C5 63.50(13) yes
C2 Rh1 C11 151.88(13) yes
C3 Rh1 C4 38.39(12) yes
C3 Rh1 C5 63.23(13) yes
C3 Rh1 C11 151.23(12) yes
C4 Rh1 C5 37.98(13) yes
C4 Rh1 C11 113.07(13) yes
C5 Rh1 C11 95.91(13) yes
Rh1 N1 C17 114.98(19) yes
Rh1 N2 C30 129.7(2) yes
Rh1 N2 C37 124.4(2) yes
C30 N2 C37 105.8(3) yes
Rh1 C1 C2 74.2(2) yes
Rh1 C1 C5 72.2(2) yes
Rh1 C1 C6 126.3(3) yes
C2 C1 C5 107.6(3) yes
C2 C1 C6 124.3(3) yes
C5 C1 C6 127.4(3) yes
Rh1 C2 C1 67.11(19) yes
Rh1 C2 C3 72.2(2) yes
Rh1 C2 C7 125.5(3) yes
C1 C2 C3 108.0(3) yes
C1 C2 C7 124.0(3) yes
C3 C2 C7 127.9(4) yes
Rh1 C3 C2 71.5(2) yes
Rh1 C3 C4 68.66(19) yes
Rh1 C3 C8 127.4(3) yes
C2 C3 C4 108.4(3) yes
C2 C3 C8 128.4(3) yes
C4 C3 C8 123.2(3) yes
Rh1 C4 C3 72.95(19) yes
Rh1 C4 C5 70.7(2) yes
Rh1 C4 C9 130.9(3) yes
C3 C4 C5 107.4(3) yes
C3 C4 C9 125.3(3) yes
C5 C4 C9 126.2(3) yes
Rh1 C5 C1 69.3(2) yes
Rh1 C5 C4 71.3(2) yes
Rh1 C5 C10 126.7(3) yes
C1 C5 C4 108.3(3) yes
C1 C5 C10 127.0(4) yes
C4 C5 C10 124.7(3) yes
Rh1 C11 C12 126.2(3) yes
Rh1 C11 C16 117.0(3) yes
C12 C11 C16 116.8(3) yes
C11 C12 C13 121.6(4) yes
C12 C13 C14 120.4(3) yes
C13 C14 C15 119.5(3) yes
C14 C15 C16 119.9(4) yes
C11 C16 C15 121.6(3) yes
C11 C16 C17 117.8(3) yes
C15 C16 C17 120.6(3) yes
N1 C17 C16 105.7(3) yes
N1 C17 C18 109.1(3) yes
N1 C17 C24 106.4(3) yes
C16 C17 C18 109.3(3) yes
C16 C17 C24 112.6(3) yes
C18 C17 C24 113.3(3) yes
C17 C18 C19 118.5(3) yes
C17 C18 C23 123.2(3) yes
C19 C18 C23 118.2(4) yes
C18 C19 C20 120.7(4) yes
C19 C20 C21 120.5(4) yes
C20 C21 C22 119.1(5) yes
C21 C22 C23 120.4(4) yes
C18 C23 C22 121.0(4) yes
C17 C24 C25 119.5(3) yes
C17 C24 C29 122.7(3) yes
C25 C24 C29 117.7(3) yes
C24 C25 C26 121.1(3) yes
C25 C26 C27 120.5(4) yes
C26 C27 C28 119.1(4) yes
C27 C28 C29 121.1(4) yes
C24 C29 C28 120.4(3) yes
N2 C30 C31 113.3(3) yes
C30 C31 C32 105.5(3) yes
C31 C32 C33 135.0(4) yes
C31 C32 C37 105.9(3) yes
C33 C32 C37 119.0(3) yes
C32 C33 C34 119.4(4) yes
C33 C34 C35 121.3(4) yes
C34 C35 C36 121.1(4) yes
C35 C36 C37 118.3(4) yes
N2 C37 C32 109.4(3) yes
N2 C37 C36 129.8(3) yes
C32 C37 C36 120.8(3) yes
Rh1 N1 H1 123.693 no
Rh1 N1 H2 123.810 no
C17 N1 H1 93.540 no
C17 N1 H2 93.357 no
H1 N1 H2 99.850 no
C1 C6 H3 109.463 no
C1 C6 H4 109.093 no
C1 C6 H5 109.949 no
H3 C6 H4 109.436 no
H3 C6 H5 109.443 no
H4 C6 H5 109.443 no
C2 C7 H6 109.719 no
C2 C7 H7 109.485 no
C2 C7 H8 109.299 no
H6 C7 H7 109.437 no
H6 C7 H8 109.444 no
H7 C7 H8 109.443 no
C3 C8 H9 109.694 no
C3 C8 H10 108.845 no
C3 C8 H11 109.970 no
H9 C8 H10 109.442 no
H9 C8 H11 109.438 no
H10 C8 H11 109.436 no
C4 C9 H12 109.449 no
C4 C9 H13 109.564 no
C4 C9 H14 109.490 no
H12 C9 H13 109.437 no
H12 C9 H14 109.450 no
H13 C9 H14 109.437 no
C5 C10 H15 110.169 no
C5 C10 H16 109.095 no
C5 C10 H17 109.237 no
H15 C10 H16 109.441 no
H15 C10 H17 109.438 no
H16 C10 H17 109.445 no
C11 C12 H18 118.848 no
C13 C12 H18 119.540 no
C12 C13 H19 119.734 no
C14 C13 H19 119.829 no
C13 C14 H20 120.216 no
C15 C14 H20 120.234 no
C14 C15 H21 120.294 no
C16 C15 H21 119.821 no
C18 C19 H22 119.480 no
C20 C19 H22 119.805 no
C19 C20 H23 119.982 no
C21 C20 H23 119.504 no
C20 C21 H24 120.203 no
C22 C21 H24 120.666 no
C21 C22 H25 119.431 no
C23 C22 H25 120.205 no
C18 C23 H26 119.303 no
C22 C23 H26 119.659 no
C24 C25 H27 119.004 no
C26 C25 H27 119.867 no
C25 C26 H28 119.756 no
C27 C26 H28 119.787 no
C26 C27 H29 120.293 no
C28 C27 H29 120.608 no
C27 C28 H30 119.234 no
C29 C28 H30 119.632 no
C24 C29 H31 119.568 no
C28 C29 H31 120.024 no
N2 C30 H32 123.176 no
C31 C30 H32 123.530 no
C30 C31 H33 127.631 no
C32 C31 H33 126.817 no
C32 C33 H34 120.010 no
C34 C33 H34 120.567 no
C33 C34 H35 119.331 no
C35 C34 H35 119.343 no
C34 C35 H36 119.674 no
C36 C35 H36 119.265 no
C35 C36 H37 121.177 no
C37 C36 H37 120.476 no

loop_
_geom_bond_atom_site_label_1
_geom_bond_atom_site_label_2
_geom_bond_distance
_geom_bond_publ_flag
Rh1 N1 2.094(3) yes
Rh1 N2 2.078(3) yes
Rh1 C1 2.135(4) yes
Rh1 C2 2.230(4) yes
Rh1 C3 2.239(4) yes
Rh1 C4 2.181(4) yes
Rh1 C5 2.174(4) yes
Rh1 C11 2.023(3) yes
N1 C17 1.519(4) yes
N2 C30 1.339(5) yes
N2 C37 1.383(4) yes
C1 C2 1.449(5) yes
C1 C5 1.422(5) yes
C1 C6 1.500(6) yes
C2 C3 1.395(5) yes
C2 C7 1.487(5) yes
C3 C4 1.454(5) yes
C3 C8 1.500(5) yes
C4 C5 1.417(5) yes
C4 C9 1.492(5) yes
C5 C10 1.492(5) yes
C11 C12 1.403(5) yes
C11 C16 1.399(5) yes
C12 C13 1.384(5) yes
C13 C14 1.380(6) yes
C14 C15 1.385(5) yes
C15 C16 1.395(5) yes
C16 C17 1.524(5) yes
C17 C18 1.536(5) yes
C17 C24 1.524(4) yes
C18 C19 1.386(5) yes
C18 C23 1.375(5) yes
C19 C20 1.379(6) yes
C20 C21 1.377(7) yes
C21 C22 1.371(6) yes
C22 C23 1.385(7) yes
C24 C25 1.403(5) yes
C24 C29 1.383(5) yes
C25 C26 1.373(5) yes
C26 C27 1.381(5) yes
C27 C28 1.365(5) yes
C28 C29 1.393(5) yes
C30 C31 1.374(5) yes
C31 C32 1.414(5) yes
C32 C33 1.412(5) yes
C32 C37 1.418(5) yes
C33 C34 1.358(6) yes
C34 C35 1.399(6) yes
C35 C36 1.384(6) yes
C36 C37 1.396(5) yes
N1 H1 0.970 no
N1 H2 0.970 no
C6 H3 0.960 no
C6 H4 0.960 no
C6 H5 0.960 no
C7 H6 0.960 no
C7 H7 0.960 no
C7 H8 0.960 no
C8 H9 0.960 no
C8 H10 0.960 no
C8 H11 0.960 no
C9 H12 0.960 no
C9 H13 0.960 no
C9 H14 0.960 no
C10 H15 0.960 no
C10 H16 0.960 no
C10 H17 0.960 no
C12 H18 0.930 no
C13 H19 0.930 no
C14 H20 0.930 no
C15 H21 0.930 no
C19 H22 0.930 no
C20 H23 0.930 no
C21 H24 0.930 no
C22 H25 0.930 no
C23 H26 0.930 no
C25 H27 0.930 no
C26 H28 0.930 no
C27 H29 0.930 no
C28 H30 0.930 no
C29 H31 0.930 no
C30 H32 0.930 no
C31 H33 0.930 no
C33 H34 0.930 no
C34 H35 0.930 no
C35 H36 0.930 no
C36 H37 0.930 no

loop_
_geom_contact_atom_site_label_1
_geom_contact_atom_site_label_2
_geom_contact_distance
_geom_contact_publ_flag
_geom_contact_site_symmetry_2
Rh1 C36 3.511(4) no .
N1 C19 2.926(5) no .
N1 C25 2.931(4) no .
N1 C29 3.551(4) no .
N1 C36 3.236(4) no .
N1 C37 3.188(4) no .
N2 C7 3.395(5) no .
C5 C12 3.526(5) no .
C6 C7 3.130(6) no .
C6 C10 3.230(6) no .
C7 C8 3.240(6) no .
C7 C36 3.429(6) no .
C7 C37 3.483(6) no .
C8 C9 3.141(6) no .
C9 C10 3.150(6) no .
C9 C29 3.566(6) no .
C10 C11 3.374(6) no .
C10 C12 3.304(6) no .
C11 C14 2.819(5) no .
C11 C24 3.432(5) no .
C11 C30 3.215(5) no .
C12 C15 2.764(5) no .
C12 C30 3.501(5) no .
C13 C16 2.761(5) no .
C15 C18 2.967(5) no .
C15 C19 3.514(5) no .
C15 C24 3.260(5) no .
C15 C29 3.223(5) no .
C16 C19 3.061(5) no .
C16 C23 3.522(5) no .
C16 C29 2.872(5) no .
C18 C21 2.786(6) no .
C18 C25 3.156(5) no .
C19 C22 2.744(6) no .
C20 C23 2.741(6) no .
C23 C24 2.921(6) no .
C23 C25 3.228(5) no .
C24 C27 2.799(5) no .
C25 C28 2.741(5) no .
C26 C29 2.757(5) no .
C30 C36 3.543(5) no .
C31 C36 3.592(5) no .
C32 C35 2.779(5) no .
C33 C36 2.819(5) no .
C34 C37 2.769(5) no .
C8 C21 3.526(6) no 2_655
C8 C22 3.586(5) no 2_655
C10 C29 3.562(5) no 3_656
C21 C8 3.526(6) no 2_645
C22 C8 3.586(5) no 2_645
C26 C31 3.488(5) no 2_655
C29 C10 3.562(5) no 3_656
C31 C26 3.488(5) no 2_645
Rh1 H3 3.2786 no .
Rh1 H7 3.3010 no .
Rh1 H11 3.3954 no .
Rh1 H13 3.4882 no .
Rh1 H14 3.5995 no .
Rh1 H16 3.5690 no .
Rh1 H17 3.3511 no .
Rh1 H18 3.1549 no .
Rh1 H32 3.2805 no .
Rh1 H37 3.1473 no .
N1 H11 3.2254 no .
N1 H13 3.5181 no .
N1 H22 2.6896 no .
N1 H27 2.7614 no .
N1 H37 2.8360 no .
N2 H1 2.7201 no .
N2 H3 3.5586 no .
N2 H7 2.8153 no .
N2 H22 3.1323 no .
N2 H33 3.1586 no .
N2 H37 2.7656 no .
C1 H6 2.8703 no .
C1 H7 2.8026 no .
C1 H8 3.3572 no .
C1 H15 3.1341 no .
C1 H16 2.6825 no .
C1 H17 3.2612 no .
C1 H18 3.3667 no .
C2 H3 3.2582 no .
C2 H4 3.1482 no .
C2 H5 2.6678 no .
C2 H9 3.1418 no .
C2 H10 2.6891 no .
C2 H11 3.2497 no .
C2 H37 3.3078 no .
C3 H2 3.4351 no .
C3 H6 3.1615 no .
C3 H7 3.2035 no .
C3 H8 2.6703 no .
C3 H12 2.9392 no .
C3 H13 2.7924 no .
C3 H14 3.3694 no .
C3 H37 3.2290 no .
C4 H2 3.5072 no .
C4 H9 2.8910 no .
C4 H10 3.3590 no .
C4 H11 2.7960 no .
C4 H15 2.9048 no .
C4 H16 3.3269 no .
C4 H17 2.7571 no .
C5 H3 2.8739 no .
C5 H4 2.8715 no .
C5 H5 3.3716 no .
C5 H12 3.0447 no .
C5 H13 3.2981 no .
C5 H14 2.7012 no .
C5 H18 3.2881 no .
C6 H6 3.1200 no .
C6 H7 3.0450 no .
C6 H16 2.8382 no .
C6 H18 3.2620 no .
C7 H5 2.6958 no .
C7 H10 2.8520 no .
C7 H37 3.1931 no .
C8 H2 3.4248 no .
C8 H8 2.8416 no .
C8 H12 3.2930 no .
C8 H13 2.9240 no .
C8 H37 3.0424 no .
C9 H9 3.1579 no .
C9 H11 3.0394 no .
C9 H15 3.2323 no .
C9 H17 3.0017 no .
C10 H3 3.1950 no .
C10 H4 3.2116 no .
C10 H12 3.5341 no .
C10 H14 2.7945 no .
C10 H18 3.0404 no .
C11 H1 3.1269 no .
C11 H2 3.4468 no .
C11 H16 3.4228 no .
C11 H17 3.0134 no .
C11 H19 3.2660 no .
C11 H21 3.2718 no .
C11 H22 3.4681 no .
C11 H31 3.2500 no .
C11 H32 2.9595 no .
C12 H3 3.2805 no .
C12 H16 2.9918 no .
C12 H17 3.0019 no .
C12 H20 3.2379 no .
C12 H32 2.8814 no .
C13 H21 3.2304 no .
C14 H18 3.2331 no .
C14 H31 3.3963 no .
C15 H19 3.2288 no .
C15 H22 3.5666 no .
C15 H31 2.6189 no .
C16 H1 2.7947 no .
C16 H2 3.1001 no .
C16 H18 3.2279 no .
C16 H20 3.2471 no .
C16 H22 2.9240 no .
C16 H31 2.5041 no .
C17 H21 2.6815 no .
C17 H22 2.6337 no .
C17 H26 2.7126 no .
C17 H27 2.6556 no .
C17 H31 2.7064 no .
C18 H1 2.1505 no .
C18 H2 2.6955 no .
C18 H21 2.7315 no .
C18 H23 3.2403 no .
C18 H25 3.2385 no .
C18 H27 2.9916 no .
C19 H1 2.2112 no .
C19 H2 3.3662 no .
C19 H21 3.4109 no .
C19 H24 3.2316 no .
C19 H26 3.2102 no .
C20 H1 3.4411 no .
C20 H25 3.2075 no .
C21 H22 3.2286 no .
C21 H26 3.2254 no .
C22 H23 3.2071 no .
C23 H1 3.3819 no .
C23 H2 3.5973 no .
C23 H21 3.0381 no .
C23 H22 3.2093 no .
C23 H24 3.2334 no .
C23 H27 3.1075 no .
C24 H1 3.0166 no .
C24 H2 2.1835 no .
C24 H13 3.1125 no .
C24 H14 3.5068 no .
C24 H21 3.2403 no .
C24 H26 2.5612 no .
C24 H28 3.2537 no .
C24 H30 3.2433 no .
C25 H1 3.3884 no .
C25 H2 2.2124 no .
C25 H13 3.0867 no .
C25 H26 2.7692 no .
C25 H29 3.2296 no .
C25 H31 3.2293 no .
C26 H2 3.4373 no .
C26 H13 3.1734 no .
C26 H30 3.2061 no .
C27 H13 3.3186 no .
C27 H27 3.2279 no .
C27 H31 3.2362 no .
C28 H13 3.3349 no .
C28 H14 3.1995 no .
C28 H28 3.2071 no .
C29 H2 3.4272 no .
C29 H13 3.2294 no .
C29 H14 3.0651 no .
C29 H21 3.2321 no .
C29 H26 3.2944 no .
C29 H27 3.2228 no .
C29 H29 3.2437 no .
C30 H3 3.4901 no .
C30 H7 3.5155 no .
C30 H18 3.4065 no .
C30 H22 3.3851 no .
C31 H34 2.8845 no .
C32 H22 3.5752 no .
C32 H32 3.1158 no .
C32 H35 3.2331 no .
C32 H37 3.2877 no .
C33 H33 2.9811 no .
C33 H36 3.2334 no .
C34 H37 3.2663 no .
C35 H34 3.2447 no .
C36 H1 2.8562 no .
C36 H2 3.5189 no .
C36 H7 3.0801 no .
C36 H8 3.0933 no .
C36 H10 3.4238 no .
C36 H35 3.2530 no .
C37 H1 2.8033 no .
C37 H7 2.8521 no .
C37 H8 3.5274 no .
C37 H22 3.2444 no .
C37 H32 3.0660 no .
C37 H33 3.1646 no .
C37 H34 3.2814 no .
C37 H36 3.2277 no .
H1 H22 1.9508 no .
H1 H27 3.0073 no .
H1 H37 2.6776 no .
H2 H11 2.7161 no .
H2 H13 3.1221 no .
H2 H22 3.3338 no .
H2 H27 1.9178 no .
H2 H37 2.9420 no .
H3 H7 3.5861 no .
H3 H16 2.6071 no .
H3 H18 2.4674 no .
H3 H32 3.0580 no .
H4 H6 3.4639 no .
H4 H15 3.4756 no .
H4 H16 2.7735 no .
H5 H6 2.5988 no .
H5 H7 2.4524 no .
H6 H10 3.4574 no .
H7 H10 3.5059 no .
H7 H37 3.1022 no .
H8 H9 3.3824 no .
H8 H10 2.2174 no .
H8 H11 3.5523 no .
H8 H37 2.7623 no .
H9 H12 3.0247 no .
H9 H13 3.0118 no .
H10 H37 2.5906 no .
H11 H12 3.3415 no .
H11 H13 2.5451 no .
H11 H37 2.9561 no .
H12 H15 3.3608 no .
H12 H17 3.5345 no .
H13 H27 3.5390 no .
H14 H15 2.8802 no .
H14 H17 2.4097 no .
H14 H30 3.4439 no .
H14 H31 3.2100 no .
H16 H18 2.5095 no .
H17 H18 3.0010 no .
H17 H31 3.5166 no .
H18 H19 2.3036 no .
H18 H32 2.6941 no .
H19 H20 2.3107 no .
H20 H21 2.3226 no .
H21 H26 3.1248 no .
H21 H31 2.7523 no .
H22 H23 2.3065 no .
H23 H24 2.3025 no .
H24 H25 2.3019 no .
H25 H26 2.3128 no .
H26 H27 2.8457 no .
H27 H28 2.2981 no .
H28 H29 2.3121 no .
H29 H30 2.2933 no .
H30 H31 2.3186 no .
H32 H33 2.4562 no .
H33 H34 2.9636 no .
H34 H35 2.2866 no .
H35 H36 2.3152 no .
H36 H37 2.3198 no .
N1 H20 3.1330 no 2_655
C1 H35 3.0370 no 4_555
C2 H35 3.0769 no 4_555
C3 H33 3.5694 no 2_555
C3 H35 3.2556 no 4_555
C4 H35 3.3072 no 4_555
C5 H35 3.1130 no 4_555
C5 H36 3.4669 no 4_555
C6 H4 3.5456 no 3_556
C6 H36 3.1762 no 2_545
C7 H26 2.8603 no 1_455
C7 H32 3.3605 no 2_555
C7 H33 3.3143 no 2_555
C8 H33 3.1429 no 2_555
C9 H19 3.5558 no 3_656
C9 H23 3.5403 no 4_555
C10 H4 3.4669 no 3_556
C10 H30 3.3029 no 3_656
C10 H31 2.8169 no 3_656
C10 H36 3.1767 no 4_555
C12 H27 3.5030 no 2_645
C12 H30 3.3909 no 3_656
C13 H14 3.1747 no 3_656
C13 H27 2.9720 no 2_645
C13 H30 3.4899 no 3_656
C14 H1 3.2816 no 2_645
C14 H2 3.0707 no 2_645
C14 H14 3.3739 no 3_656
C14 H15 3.0528 no 3_656
C14 H17 3.4846 no 3_656
C14 H27 2.8128 no 2_645
C15 H2 3.5788 no 2_645
C15 H15 3.2269 no 3_656
C15 H27 3.2109 no 2_645
C18 H19 3.3782 no 2_655
C18 H20 3.5992 no 2_655
C19 H19 3.5670 no 2_655
C19 H28 3.3200 no 2_645
C20 H9 3.5484 no 2_645
C20 H11 3.5109 no 2_645
C20 H12 3.1931 no 4_554
C20 H19 3.4892 no 2_655
C20 H23 3.2130 no 3_655
C21 H9 2.8710 no 2_645
C21 H11 3.3712 no 2_645
C21 H19 3.2468 no 2_655
C21 H23 3.4239 no 3_655
C21 H29 3.1491 no 4_554
C22 H7 3.3577 no 1_655
C22 H9 3.0758 no 2_645
C22 H11 3.5180 no 2_645
C22 H19 3.0500 no 2_655
C23 H6 3.4269 no 1_655
C23 H7 3.1332 no 1_655
C23 H19 3.1152 no 2_655
C24 H6 3.4376 no 1_655
C25 H6 3.0970 no 1_655
C26 H6 2.8829 no 1_655
C26 H22 3.4953 no 2_655
C26 H32 3.4789 no 2_655
C26 H33 3.2483 no 2_655
C27 H6 2.9731 no 1_655
C27 H24 3.0294 no 4_555
C27 H33 3.3929 no 2_655
C27 H34 3.5159 no 4_655
C27 H35 3.2517 no 4_655
C28 H6 3.2781 no 1_655
C28 H16 3.1154 no 3_656
C28 H19 3.5368 no 3_656
C28 H35 3.4483 no 4_655
C29 H6 3.5063 no 1_655
C29 H15 3.5054 no 3_656
C29 H16 3.1760 no 3_656
C29 H17 3.4290 no 3_656
C30 H8 3.1864 no 2_545
C30 H10 3.4454 no 2_545
C30 H28 2.9053 no 2_645
C31 H8 3.2946 no 2_545
C31 H9 3.2966 no 2_545
C31 H10 3.1518 no 2_545
C31 H25 3.4013 no 1_455
C31 H28 2.8122 no 2_645
C31 H34 3.2782 no 3_555
C32 H25 2.9966 no 1_455
C32 H34 3.5913 no 3_555
C33 H25 3.1292 no 1_455
C33 H29 3.0606 no 4_454
C33 H33 3.4418 no 3_555
C33 H34 3.3746 no 3_555
C34 H29 3.1255 no 4_454
C35 H3 3.4146 no 2_555
C35 H15 3.0187 no 4_554
C35 H20 3.3896 no 2_655
C36 H20 3.1755 no 2_655
C37 H25 3.4055 no 1_455
H1 C14 3.2816 no 2_655
H1 H20 2.5783 no 2_655
H2 C14 3.0707 no 2_655
H2 C15 3.5788 no 2_655
H2 H20 2.6970 no 2_655
H2 H21 3.5712 no 2_655
H3 C35 3.4146 no 2_545
H3 H36 2.7177 no 2_545
H4 C6 3.5456 no 3_556
H4 C10 3.4669 no 3_556
H4 H4 2.7299 no 3_556
H4 H15 3.2063 no 3_556
H4 H16 2.8919 no 3_556
H4 H30 3.3731 no 1_455
H4 H35 3.2942 no 4_555
H4 H36 3.0344 no 2_545
H5 H21 3.5734 no 1_455
H5 H26 3.1081 no 1_455
H5 H36 3.2667 no 2_545
H6 C23 3.4269 no 1_455
H6 C24 3.4376 no 1_455
H6 C25 3.0970 no 1_455
H6 C26 2.8829 no 1_455
H6 C27 2.9731 no 1_455
H6 C28 3.2781 no 1_455
H6 C29 3.5063 no 1_455
H6 H26 2.5138 no 1_455
H6 H27 3.5336 no 1_455
H6 H28 3.2409 no 1_455
H6 H29 3.3707 no 1_455
H6 H32 3.3041 no 2_555
H6 H33 3.0989 no 2_555
H6 H35 3.4632 no 4_555
H7 C22 3.3577 no 1_455
H7 C23 3.1332 no 1_455
H7 H25 2.8731 no 1_455
H7 H26 2.4048 no 1_455
H8 C30 3.1864 no 2_555
H8 C31 3.2946 no 2_555
H8 H26 3.3098 no 1_455
H8 H32 2.5917 no 2_555
H8 H33 2.8770 no 2_555
H9 C20 3.5484 no 2_655
H9 C21 2.8710 no 2_655
H9 C22 3.0758 no 2_655
H9 C31 3.2966 no 2_555
H9 H24 2.8203 no 2_655
H9 H25 3.1419 no 2_655
H9 H33 2.7888 no 2_555
H9 H34 3.4904 no 4_555
H10 C30 3.4454 no 2_555
H10 C31 3.1518 no 2_555
H10 H21 3.5457 no 2_655
H10 H32 3.3318 no 2_555
H10 H33 2.8026 no 2_555
H11 C20 3.5109 no 2_655
H11 C21 3.3712 no 2_655
H11 C22 3.5180 no 2_655
H11 H21 3.1037 no 2_655
H12 C20 3.1931 no 4_555
H12 H19 3.4513 no 3_656
H12 H20 3.2924 no 3_656
H12 H23 2.8519 no 4_555
H13 H23 3.4190 no 4_555
H14 C13 3.1747 no 3_656
H14 C14 3.3739 no 3_656
H14 H19 2.8586 no 3_656
H14 H20 3.2166 no 3_656
H15 C14 3.0528 no 3_656
H15 C15 3.2269 no 3_656
H15 C29 3.5054 no 3_656
H15 C35 3.0187 no 4_555
H15 H4 3.2063 no 3_556
H15 H20 2.8867 no 3_656
H15 H21 3.2209 no 3_656
H15 H31 2.7133 no 3_656
H15 H35 3.4936 no 4_555
H15 H36 2.3858 no 4_555
H16 C28 3.1154 no 3_656
H16 C29 3.1760 no 3_656
H16 H4 2.8919 no 3_556
H16 H30 2.4953 no 3_656
H16 H31 2.6311 no 3_656
H16 H36 3.4813 no 4_555
H17 C14 3.4846 no 3_656
H17 C29 3.4290 no 3_656
H17 H17 3.4293 no 3_656
H17 H30 3.3791 no 3_656
H17 H31 2.6227 no 3_656
H18 H30 2.8779 no 3_656
H19 C9 3.5558 no 3_656
H19 C18 3.3782 no 2_645
H19 C19 3.5670 no 2_645
H19 C20 3.4892 no 2_645
H19 C21 3.2468 no 2_645
H19 C22 3.0500 no 2_645
H19 C23 3.1152 no 2_645
H19 C28 3.5368 no 3_656
H19 H12 3.4513 no 3_656
H19 H14 2.8586 no 3_656
H19 H25 3.4117 no 2_645
H19 H26 3.5029 no 2_645
H19 H27 3.2562 no 2_645
H19 H30 3.0541 no 3_656
H20 N1 3.1330 no 2_645
H20 C18 3.5992 no 2_645
H20 C35 3.3896 no 2_645
H20 C36 3.1755 no 2_645
H20 H1 2.5783 no 2_645
H20 H2 2.6970 no 2_645
H20 H12 3.2924 no 3_656
H20 H14 3.2166 no 3_656
H20 H15 2.8867 no 3_656
H20 H27 3.0165 no 2_645
H20 H36 3.2976 no 2_645
H20 H37 2.9238 no 2_645
H21 H2 3.5712 no 2_645
H21 H5 3.5734 no 1_655
H21 H10 3.5457 no 2_645
H21 H11 3.1037 no 2_645
H21 H15 3.2209 no 3_656
H21 H27 3.5935 no 2_645
H21 H36 3.5902 no 2_645
H21 H37 3.3502 no 2_645
H22 C26 3.4953 no 2_645
H22 H28 2.6880 no 2_645
H23 C9 3.5403 no 4_554
H23 C20 3.2130 no 3_655
H23 C21 3.4239 no 3_655
H23 H12 2.8519 no 4_554
H23 H13 3.4190 no 4_554
H23 H23 2.4981 no 3_655
H23 H24 2.9377 no 3_655
H23 H28 3.3773 no 2_645
H24 C27 3.0294 no 4_554
H24 H9 2.8203 no 2_645
H24 H23 2.9377 no 3_655
H24 H28 3.5659 no 4_554
H24 H29 2.4511 no 4_554
H24 H34 3.5855 no 1_655
H25 C31 3.4013 no 1_655
H25 C32 2.9966 no 1_655
H25 C33 3.1292 no 1_655
H25 C37 3.4055 no 1_655
H25 H7 2.8731 no 1_655
H25 H9 3.1419 no 2_645
H25 H19 3.4117 no 2_655
H25 H29 3.3611 no 4_554
H25 H34 3.4013 no 1_655
H26 C7 2.8603 no 1_655
H26 H5 3.1081 no 1_655
H26 H6 2.5138 no 1_655
H26 H7 2.4048 no 1_655
H26 H8 3.3098 no 1_655
H26 H19 3.5029 no 2_655
H27 C12 3.5030 no 2_655
H27 C13 2.9720 no 2_655
H27 C14 2.8128 no 2_655
H27 C15 3.2109 no 2_655
H27 H6 3.5336 no 1_655
H27 H19 3.2562 no 2_655
H27 H20 3.0165 no 2_655
H27 H21 3.5935 no 2_655
H28 C19 3.3200 no 2_655
H28 C30 2.9053 no 2_655
H28 C31 2.8122 no 2_655
H28 H6 3.2409 no 1_655
H28 H22 2.6880 no 2_655
H28 H23 3.3773 no 2_655
H28 H24 3.5659 no 4_555
H28 H32 2.9182 no 2_655
H28 H33 2.7816 no 2_655
H29 C21 3.1491 no 4_555
H29 C33 3.0606 no 4_655
H29 C34 3.1255 no 4_655
H29 H6 3.3707 no 1_655
H29 H24 2.4511 no 4_555
H29 H25 3.3611 no 4_555
H29 H33 3.0582 no 2_655
H29 H34 2.6827 no 4_655
H29 H35 2.8001 no 4_655
H30 C10 3.3029 no 3_656
H30 C12 3.3909 no 3_656
H30 C13 3.4899 no 3_656
H30 H4 3.3731 no 1_655
H30 H16 2.4953 no 3_656
H30 H17 3.3791 no 3_656
H30 H18 2.8779 no 3_656
H30 H19 3.0541 no 3_656
H30 H35 3.1408 no 4_655
H31 C10 2.8169 no 3_656
H31 H15 2.7133 no 3_656
H31 H16 2.6311 no 3_656
H31 H17 2.6227 no 3_656
H32 C7 3.3605 no 2_545
H32 C26 3.4789 no 2_645
H32 H6 3.3041 no 2_545
H32 H8 2.5917 no 2_545
H32 H10 3.3318 no 2_545
H32 H28 2.9182 no 2_645
H33 C3 3.5694 no 2_545
H33 C7 3.3143 no 2_545
H33 C8 3.1429 no 2_545
H33 C26 3.2483 no 2_645
H33 C27 3.3929 no 2_645
H33 C33 3.4418 no 3_555
H33 H6 3.0989 no 2_545
H33 H8 2.8770 no 2_545
H33 H9 2.7888 no 2_545
H33 H10 2.8026 no 2_545
H33 H28 2.7816 no 2_645
H33 H29 3.0582 no 2_645
H33 H34 2.5950 no 3_555
H33 H35 3.5808 no 3_555
H34 C27 3.5159 no 4_454
H34 C31 3.2782 no 3_555
H34 C32 3.5913 no 3_555
H34 C33 3.3746 no 3_555
H34 H9 3.4904 no 4_554
H34 H24 3.5855 no 1_455
H34 H25 3.4013 no 1_455
H34 H29 2.6827 no 4_454
H34 H33 2.5950 no 3_555
H34 H34 2.6526 no 3_555
H35 C1 3.0370 no 4_554
H35 C2 3.0769 no 4_554
H35 C3 3.2556 no 4_554
H35 C4 3.3072 no 4_554
H35 C5 3.1130 no 4_554
H35 C27 3.2517 no 4_454
H35 C28 3.4483 no 4_454
H35 H4 3.2942 no 4_554
H35 H6 3.4632 no 4_554
H35 H15 3.4936 no 4_554
H35 H29 2.8001 no 4_454
H35 H30 3.1408 no 4_454
H35 H33 3.5808 no 3_555
H36 C5 3.4669 no 4_554
H36 C6 3.1762 no 2_555
H36 C10 3.1767 no 4_554
H36 H3 2.7177 no 2_555
H36 H4 3.0344 no 2_555
H36 H5 3.2667 no 2_555
H36 H15 2.3858 no 4_554
H36 H16 3.4813 no 4_554
H36 H20 3.2976 no 2_655
H36 H21 3.5902 no 2_655
H37 H20 2.9238 no 2_655
H37 H21 3.3502 no 2_655

loop_
_geom_torsion_atom_site_label_1
_geom_torsion_atom_site_label_2
_geom_torsion_atom_site_label_3
_geom_torsion_atom_site_label_4
_geom_torsion
_geom_torsion_publ_flag
N1 Rh1 N2 C30 119.8(3) no
N1 Rh1 N2 C37 -59.29(19) no
N2 Rh1 N1 C17 -110.81(16) no
N1 Rh1 C2 C1 -170.54(10) no
N1 Rh1 C2 C3 -51.29(19) no
N1 Rh1 C2 C7 73.0(3) no
C2 Rh1 N1 C17 158.03(14) no
N1 Rh1 C3 C2 141.58(13) no
N1 Rh1 C3 C4 -99.23(13) no
N1 Rh1 C3 C8 17.0(3) no
C3 Rh1 N1 C17 129.72(16) no
N1 Rh1 C4 C3 90.78(14) no
N1 Rh1 C4 C5 -153.23(12) no
N1 Rh1 C4 C9 -31.5(3) no
C4 Rh1 N1 C17 90.20(17) no
N1 Rh1 C5 C1 159.13(12) no
N1 Rh1 C5 C4 40.2(3) no
N1 Rh1 C5 C10 -79.6(3) no
C5 Rh1 N1 C17 65.8(3) no
N1 Rh1 C11 C12 -169.8(3) no
N1 Rh1 C11 C16 11.91(18) no
C11 Rh1 N1 C17 -20.93(15) no
N2 Rh1 C1 C2 -82.38(14) no
N2 Rh1 C1 C5 162.69(12) no
N2 Rh1 C1 C6 38.9(3) no
C1 Rh1 N2 C30 -73.0(3) no
C1 Rh1 N2 C37 108.0(2) no
N2 Rh1 C2 C1 103.48(13) no
N2 Rh1 C2 C3 -137.27(14) no
N2 Rh1 C2 C7 -12.9(3) no
C2 Rh1 N2 C30 -111.4(3) no
C2 Rh1 N2 C37 69.5(2) no
N2 Rh1 C3 C2 51.37(18) no
N2 Rh1 C3 C4 170.57(11) no
N2 Rh1 C3 C8 -73.2(3) no
C3 Rh1 N2 C30 -139.2(2) no
C3 Rh1 N2 C37 41.8(3) no
N2 Rh1 C4 C3 -21.6(4) no
N2 Rh1 C4 C5 94.4(3) no
N2 Rh1 C4 C9 -143.9(3) no
C4 Rh1 N2 C30 -123.8(3) no
C4 Rh1 N2 C37 57.1(4) no
N2 Rh1 C5 C1 -25.9(3) no
N2 Rh1 C5 C4 -144.78(13) no
N2 Rh1 C5 C10 95.4(3) no
C5 Rh1 N2 C30 -56.8(3) no
C5 Rh1 N2 C37 124.1(2) no
N2 Rh1 C11 C12 -85.8(3) no
N2 Rh1 C11 C16 95.9(2) no
C11 Rh1 N2 C30 40.6(3) no
C11 Rh1 N2 C37 -138.5(2) no
C1 Rh1 C2 C3 119.2(3) no
C1 Rh1 C2 C7 -116.4(3) no
C2 Rh1 C1 C5 -114.9(3) no
C2 Rh1 C1 C6 121.3(4) no
C1 Rh1 C3 C2 -37.59(14) no
C1 Rh1 C3 C4 81.60(16) no
C1 Rh1 C3 C8 -162.2(3) no
C3 Rh1 C1 C2 35.34(12) no
C3 Rh1 C1 C5 -79.59(15) no
C3 Rh1 C1 C6 156.6(3) no
C1 Rh1 C4 C3 -78.81(15) no
C1 Rh1 C4 C5 37.18(13) no
C1 Rh1 C4 C9 158.9(3) no
C4 Rh1 C1 C2 78.26(15) no
C4 Rh1 C1 C5 -36.67(13) no
C4 Rh1 C1 C6 -160.4(3) no
C1 Rh1 C5 C4 -118.9(3) no
C1 Rh1 C5 C10 121.3(4) no
C5 Rh1 C1 C2 114.9(3) no
C5 Rh1 C1 C6 -123.8(4) no
C1 Rh1 C11 C12 16.8(3) no
C1 Rh1 C11 C16 -161.42(18) no
C11 Rh1 C1 C2 -176.27(12) no
C11 Rh1 C1 C5 68.80(16) no
C11 Rh1 C1 C6 -55.0(3) no
C2 Rh1 C3 C4 119.2(3) no
C2 Rh1 C3 C8 -124.6(4) no
C3 Rh1 C2 C1 -119.2(3) no
C3 Rh1 C2 C7 124.3(4) no
C2 Rh1 C4 C3 -35.47(13) no
C2 Rh1 C4 C5 80.52(16) no
C2 Rh1 C4 C9 -157.8(3) no
C4 Rh1 C2 C1 -81.84(15) no
C4 Rh1 C2 C3 37.41(14) no
C4 Rh1 C2 C7 161.7(3) no
C2 Rh1 C5 C1 39.33(13) no
C2 Rh1 C5 C4 -79.57(15) no
C2 Rh1 C5 C10 160.6(3) no
C5 Rh1 C2 C1 -39.13(13) no
C5 Rh1 C2 C3 80.12(16) no
C5 Rh1 C2 C7 -155.5(3) no
C2 Rh1 C11 C12 11.9(4) no
C2 Rh1 C11 C16 -166.38(19) no
C11 Rh1 C2 C1 7.3(4) no
C11 Rh1 C2 C3 126.5(3) no
C11 Rh1 C2 C7 -109.1(3) no
C3 Rh1 C4 C5 116.0(3) no
C3 Rh1 C4 C9 -122.3(4) no
C4 Rh1 C3 C2 -119.2(3) no
C4 Rh1 C3 C8 116.2(4) no
C3 Rh1 C5 C1 80.21(15) no
C3 Rh1 C5 C4 -38.69(13) no
C3 Rh1 C5 C10 -158.5(3) no
C5 Rh1 C3 C2 -80.91(17) no
C5 Rh1 C3 C4 38.29(14) no
C5 Rh1 C3 C8 154.5(3) no
C3 Rh1 C11 C12 93.8(4) no
C3 Rh1 C11 C16 -84.5(4) no
C11 Rh1 C3 C2 -128.1(3) no
C11 Rh1 C3 C4 -8.9(4) no
C11 Rh1 C3 C8 107.3(3) no
C4 Rh1 C5 C1 118.9(3) no
C4 Rh1 C5 C10 -119.8(4) no
C5 Rh1 C4 C3 -116.0(3) no
C5 Rh1 C4 C9 121.7(4) no
C4 Rh1 C11 C12 87.8(3) no
C4 Rh1 C11 C16 -90.5(3) no
C11 Rh1 C4 C3 175.34(13) no
C11 Rh1 C4 C5 -68.67(17) no
C11 Rh1 C4 C9 53.1(3) no
C5 Rh1 C11 C12 52.6(3) no
C5 Rh1 C11 C16 -125.7(2) no
C11 Rh1 C5 C1 -120.60(14) no
C11 Rh1 C5 C4 120.50(15) no
C11 Rh1 C5 C10 0.7(3) no
Rh1 N1 C17 C16 24.6(3) no
Rh1 N1 C17 C18 141.99(15) no
Rh1 N1 C17 C24 -95.4(2) no
Rh1 N2 C30 C31 -178.87(17) no
Rh1 N2 C37 C32 178.07(16) no
Rh1 N2 C37 C36 -2.2(5) no
C30 N2 C37 C32 -1.2(4) no
C30 N2 C37 C36 178.5(3) no
C37 N2 C30 C31 0.3(4) no
Rh1 C1 C2 C3 -60.9(2) no
Rh1 C1 C2 C7 118.4(3) no
Rh1 C1 C5 C4 60.9(2) no
Rh1 C1 C5 C10 -121.0(4) no
C2 C1 C5 Rh1 -66.3(3) no
C2 C1 C5 C4 -5.4(4) no
C2 C1 C5 C10 172.7(3) no
C5 C1 C2 Rh1 65.0(3) no
C5 C1 C2 C3 4.1(4) no
C5 C1 C2 C7 -176.6(3) no
C6 C1 C2 Rh1 -123.5(4) no
C6 C1 C2 C3 175.6(4) no
C6 C1 C2 C7 -5.1(6) no
C6 C1 C5 Rh1 122.5(4) no
C6 C1 C5 C4 -176.6(4) no
C6 C1 C5 C10 1.5(6) no
Rh1 C2 C3 C4 -59.0(2) no
Rh1 C2 C3 C8 123.5(4) no
C1 C2 C3 Rh1 57.7(3) no
C1 C2 C3 C4 -1.3(4) no
C1 C2 C3 C8 -178.8(3) no
C7 C2 C3 Rh1 -121.5(4) no
C7 C2 C3 C4 179.5(4) no
C7 C2 C3 C8 2.0(6) no
Rh1 C3 C4 C5 -62.76(19) no
Rh1 C3 C4 C9 128.4(4) no
C2 C3 C4 Rh1 60.7(3) no
C2 C3 C4 C5 -2.1(4) no
C2 C3 C4 C9 -170.9(3) no
C8 C3 C4 Rh1 -121.6(4) no
C8 C3 C4 C5 175.6(4) no
C8 C3 C4 C9 6.8(6) no
Rh1 C4 C5 C1 -59.6(2) no
Rh1 C4 C5 C10 122.3(3) no
C3 C4 C5 Rh1 64.2(3) no
C3 C4 C5 C1 4.6(4) no
C3 C4 C5 C10 -173.5(3) no
C9 C4 C5 Rh1 -127.1(4) no
C9 C4 C5 C1 173.3(4) no
C9 C4 C5 C10 -4.9(6) no
Rh1 C11 C12 C13 -175.00(19) no
Rh1 C11 C16 C15 176.88(18) no
Rh1 C11 C16 C17 -1.0(4) no
C12 C11 C16 C15 -1.6(5) no
C12 C11 C16 C17 -179.4(3) no
C16 C11 C12 C13 3.3(5) no
C11 C12 C13 C14 -2.1(5) no
C12 C13 C14 C15 -0.8(5) no
C13 C14 C15 C16 2.5(5) no
C14 C15 C16 C11 -1.3(5) no
C14 C15 C16 C17 176.5(3) no
C11 C16 C17 N1 -15.2(4) no
C11 C16 C17 C18 -132.5(3) no
C11 C16 C17 C24 100.6(3) no
C15 C16 C17 N1 166.9(3) no
C15 C16 C17 C18 49.6(4) no
C15 C16 C17 C24 -77.3(4) no
N1 C17 C18 C19 -50.2(4) no
N1 C17 C18 C23 133.3(3) no
N1 C17 C24 C25 -55.5(4) no
N1 C17 C24 C29 122.9(3) no
C16 C17 C18 C19 65.0(3) no
C16 C17 C18 C23 -111.5(3) no
C16 C17 C24 C25 -170.9(3) no
C16 C17 C24 C29 7.5(4) no
C18 C17 C24 C25 64.4(4) no
C18 C17 C24 C29 -117.2(3) no
C24 C17 C18 C19 -168.5(3) no
C24 C17 C18 C23 15.0(4) no
C17 C18 C19 C20 -179.1(3) no
C17 C18 C23 C22 177.8(3) no
C19 C18 C23 C22 1.3(5) no
C23 C18 C19 C20 -2.4(5) no
C18 C19 C20 C21 2.1(6) no
C19 C20 C21 C22 -0.6(6) no
C20 C21 C22 C23 -0.5(6) no
C21 C22 C23 C18 0.2(6) no
C17 C24 C25 C26 176.8(3) no
C17 C24 C29 C28 -178.4(3) no
C25 C24 C29 C28 0.1(5) no
C29 C24 C25 C26 -1.7(5) no
C24 C25 C26 C27 2.4(6) no
C25 C26 C27 C28 -1.6(6) no
C26 C27 C28 C29 -0.0(6) no
C27 C28 C29 C24 0.8(6) no
N2 C30 C31 C32 0.6(4) no
C30 C31 C32 C33 -179.4(4) no
C30 C31 C32 C37 -1.3(4) no
C31 C32 C33 C34 177.6(4) no
C31 C32 C37 N2 1.6(4) no
C31 C32 C37 C36 -178.2(3) no
C33 C32 C37 N2 180.0(3) no
C33 C32 C37 C36 0.3(5) no
C37 C32 C33 C34 -0.2(5) no
C32 C33 C34 C35 -0.2(6) no
C33 C34 C35 C36 0.5(6) no
C34 C35 C36 C37 -0.4(6) no
C35 C36 C37 N2 -179.6(3) no
C35 C36 C37 C32 0.0(5) no
